data_4319062
loop_
_publ_author_name
'Chayan Das'
'Amit K. Ghosh'
'Chen-Hsiung Hung'
'Gene-Hsiang Lee'
'Shie-Ming Peng'
'Sreebrata Goswami'

_publ_section_title
;
 Metal-Promoted Aromatic Ring Amination and Deamination Reactions at a
 Diazo Ligand Coordinated to Rhodium and Ruthenium
;
_journal_name_full 'Inorganic Chemistry'
_journal_page_first 7125
_journal_page_last 7135
_journal_paper_doi 10.1021/ic020421c
_journal_volume 41
_journal_year 2002
_chemical_formula_sum 'C36 H31 Cl F6 N8 P Rh'
_chemical_formula_weight 859.02
_chemical_name_systematic
;
  ?
;
_space_group_IT_number 2
_symmetry_cell_setting triclinic
_symmetry_space_group_name_Hall '-P 1'
_symmetry_space_group_name_H-M 'P -1'
_atom_sites_solution_hydrogens geom
_atom_sites_solution_primary direct
_atom_sites_solution_secondary difmap
_audit_creation_method SHELXL-97
_cell_angle_alpha 107.483(2)
_cell_angle_beta 104.519(2)
_cell_angle_gamma 92.834(2)
_cell_formula_units_Z 2
_cell_length_a 8.9645(8)
_cell_length_b 12.4699(12)
_cell_length_c 17.0283(17)
_cell_measurement_temperature 293(2)
_cell_volume 1741.5(3)
_computing_cell_refinement 'Bruker SMART'
_computing_data_collection 'Bruker SMART'
_computing_data_reduction 'Bruker SHELXTL'
_computing_molecular_graphics 'Bruker SHELXTL'
_computing_publication_material 'Bruker SHELXTL'
_computing_structure_refinement 'SHELXL-97 (Sheldrick, 1997)'
_computing_structure_solution 'SHELXS-97 (Sheldrick, 1990)'
_diffrn_ambient_temperature 150(2)
_diffrn_measured_fraction_theta_full 0.966
_diffrn_measured_fraction_theta_max 0.966
_diffrn_measurement_device_type 'CCD area detector'
_diffrn_measurement_method 'phi and omega scans'
_diffrn_radiation_monochromator graphite
_diffrn_radiation_source 'fine-focus sealed tube'
_diffrn_radiation_type MoK\a
_diffrn_radiation_wavelength 0.71073
_diffrn_reflns_av_R_equivalents 0.0489
_diffrn_reflns_av_sigmaI/netI 0.2171
_diffrn_reflns_limit_h_max 11
_diffrn_reflns_limit_h_min -11
_diffrn_reflns_limit_k_max 16
_diffrn_reflns_limit_k_min -16
_diffrn_reflns_limit_l_max 15
_diffrn_reflns_limit_l_min -21
_diffrn_reflns_number 11255
_diffrn_reflns_theta_full 27.52
_diffrn_reflns_theta_max 27.52
_diffrn_reflns_theta_min 1.31
_exptl_absorpt_coefficient_mu 0.686
_exptl_absorpt_correction_T_max 0.9486
_exptl_absorpt_correction_T_min 0.7299
_exptl_absorpt_correction_type 'Empirical Used SADABS'
_exptl_crystal_colour Black
_exptl_crystal_density_diffrn 1.638
_exptl_crystal_density_method 'not measured'
_exptl_crystal_description 'Thin Plate'
_exptl_crystal_F_000 868
_exptl_crystal_size_max 0.34
_exptl_crystal_size_mid 0.21
_exptl_crystal_size_min 0.07
_refine_diff_density_max 0.793
_refine_diff_density_min -0.796
_refine_diff_density_rms 0.171
_refine_ls_extinction_method none
_refine_ls_goodness_of_fit_ref 0.819
_refine_ls_hydrogen_treatment mixed
_refine_ls_matrix_type full
_refine_ls_number_parameters 480
_refine_ls_number_reflns 7761
_refine_ls_number_restraints 0
_refine_ls_restrained_S_all 0.819
_refine_ls_R_factor_all 0.1160
_refine_ls_R_factor_gt 0.0506
_refine_ls_shift/su_max 0.000
_refine_ls_shift/su_mean 0.000
_refine_ls_structure_factor_coef Fsqd
_refine_ls_weighting_details 'calc w=1/[\s^2^(Fo^2^)+(0.0692P)^2^+0.0000P] where P=(Fo^2^+2Fc^2^)/3'
_refine_ls_weighting_scheme calc
_refine_ls_wR_factor_gt 0.1071
_refine_ls_wR_factor_ref 0.1769
_reflns_number_gt 3301
_reflns_number_total 7761
_reflns_threshold_expression >2sigma(I)
_cod_data_source_file ic020421c_5.cif
_cod_data_source_block '[RhCl(HL2b)(L1b)]PF6,(6d)'
_cod_depositor_comments
;
The following automatic conversions were performed:

'_symmetry_cell_setting' value 'Triclinic' changed to 'triclinic'
according to the built-in table from CIF Core dictionary named
'cif_core.dic' version 2.4.1 from 2010-06-29.

Automatic conversion script
Id: cif_fix_values 1646 2011-03-28 12:23:43Z adriana 
;
_cod_database_code 4319062

loop_
_symmetry_equiv_pos_as_xyz
'x, y, z'
'-x, -y, -z'

loop_
_atom_site_label
_atom_site_type_symbol
_atom_site_fract_x
_atom_site_fract_y
_atom_site_fract_z
_atom_site_U_iso_or_equiv
_atom_site_adp_type
_atom_site_occupancy
_atom_site_symmetry_multiplicity
_atom_site_calc_flag
_atom_site_refinement_flags
_atom_site_disorder_assembly
_atom_site_disorder_group
Rh1 Rh 0.80118(7) 0.80119(5) 0.66743(4) 0.02689(18) Uani 1 1 d . . .
Cl1 Cl 0.62119(19) 0.65555(14) 0.55980(11) 0.0306(4) Uani 1 1 d . . .
N1 N 0.6493(6) 0.9177(4) 0.6649(4) 0.0279(14) Uani 1 1 d . . .
N2 N 0.8487(6) 0.8508(4) 0.5779(4) 0.0262(14) Uani 1 1 d . . .
N3 N 0.9440(7) 0.7996(5) 0.5363(4) 0.0312(15) Uani 1 1 d . . .
N4 N 0.9746(6) 0.7067(4) 0.6427(4) 0.0264(14) Uani 1 1 d . . .
N5 N 0.7562(6) 0.7524(4) 0.7652(4) 0.0284(14) Uani 1 1 d . . .
N6 N 0.9187(7) 0.9254(5) 0.8477(4) 0.0310(14) Uani 1 1 d . . .
N7 N 0.9313(6) 0.9280(5) 0.7751(4) 0.0289(14) Uani 1 1 d . . .
N8 N 1.2701(7) 1.3330(5) 0.8113(5) 0.054(2) Uani 1 1 d . . .
H8A H 1.2461 1.3945 0.8420 0.065 Uiso 1 1 calc R . .
C1 C 0.3422(9) 1.0142(7) 0.9277(5) 0.054(3) Uani 1 1 d . . .
H1A H 0.2418 1.0363 0.9087 0.081 Uiso 1 1 calc R . .
H1B H 0.4055 1.0747 0.9762 0.081 Uiso 1 1 calc R . .
H1C H 0.3303 0.9475 0.9438 0.081 Uiso 1 1 calc R . .
C2 C 0.4171(8) 0.9900(7) 0.8579(5) 0.0357(19) Uani 1 1 d . . .
C3 C 0.5229(8) 1.0750(6) 0.8536(5) 0.037(2) Uani 1 1 d . . .
H3 H 0.5449 1.1459 0.8956 0.045 Uiso 1 1 calc R . .
C4 C 0.5936(8) 1.0548(6) 0.7885(5) 0.0335(19) Uani 1 1 d . . .
H4 H 0.6626 1.1119 0.7870 0.040 Uiso 1 1 calc R . .
C5 C 0.5625(8) 0.9498(6) 0.7252(5) 0.0287(17) Uani 1 1 d . . .
C6 C 0.4563(8) 0.8650(6) 0.7276(5) 0.0280(17) Uani 1 1 d . . .
H6 H 0.4338 0.7945 0.6851 0.034 Uiso 1 1 calc R . .
C7 C 0.3846(8) 0.8856(6) 0.7933(5) 0.0363(19) Uani 1 1 d . . .
H7 H 0.3141 0.8289 0.7940 0.044 Uiso 1 1 calc R . .
C8 C 0.6761(8) 0.9774(6) 0.6138(5) 0.0315(18) Uani 1 1 d . . .
C9 C 0.6059(8) 1.0761(6) 0.6054(5) 0.0358(19) Uani 1 1 d . . .
H9 H 0.5425 1.1073 0.6396 0.043 Uiso 1 1 calc R . .
C10 C 0.6324(8) 1.1230(6) 0.5481(5) 0.038(2) Uani 1 1 d . . .
H10 H 0.5880 1.1878 0.5446 0.046 Uiso 1 1 calc R . .
C11 C 0.7263(8) 1.0776(6) 0.4916(5) 0.0375(19) Uani 1 1 d . . .
H11 H 0.7370 1.1101 0.4504 0.045 Uiso 1 1 calc R . .
C12 C 0.7989(8) 0.9869(6) 0.4994(5) 0.0328(18) Uani 1 1 d . . .
H12 H 0.8626 0.9577 0.4649 0.039 Uiso 1 1 calc R . .
C13 C 0.7758(8) 0.9371(6) 0.5615(5) 0.0274(17) Uani 1 1 d . . .
C14 C 1.0109(8) 0.7214(5) 0.5715(5) 0.0278(17) Uani 1 1 d . . .
C15 C 1.1168(8) 0.6576(6) 0.5369(5) 0.0337(19) Uani 1 1 d . . .
H15 H 1.1389 0.6650 0.4881 0.040 Uiso 1 1 calc R . .
C16 C 1.1885(8) 0.5839(6) 0.5753(5) 0.038(2) Uani 1 1 d . . .
H16 H 1.2603 0.5423 0.5530 0.045 Uiso 1 1 calc R . .
C17 C 1.1529(9) 0.5716(6) 0.6479(5) 0.043(2) Uani 1 1 d . . .
H17 H 1.2012 0.5227 0.6749 0.052 Uiso 1 1 calc R . .
C18 C 1.0450(8) 0.6336(6) 0.6785(5) 0.0320(18) Uani 1 1 d . . .
H18 H 1.0196 0.6245 0.7260 0.038 Uiso 1 1 calc R . .
C19 C 0.6610(8) 0.6643(6) 0.7631(5) 0.0360(19) Uani 1 1 d . . .
H19 H 0.6108 0.6110 0.7101 0.043 Uiso 1 1 calc R . .
C20 C 0.6341(10) 0.6489(7) 0.8342(5) 0.044(2) Uani 1 1 d . . .
H20 H 0.5678 0.5860 0.8293 0.052 Uiso 1 1 calc R . .
C21 C 0.7039(10) 0.7250(7) 0.9122(6) 0.044(2) Uani 1 1 d . . .
H21 H 0.6844 0.7160 0.9611 0.053 Uiso 1 1 calc R . .
C22 C 0.8060(9) 0.8174(7) 0.9182(5) 0.042(2) Uani 1 1 d . . .
H22 H 0.8601 0.8691 0.9712 0.051 Uiso 1 1 calc R . .
C23 C 0.8239(8) 0.8295(6) 0.8439(5) 0.0318(18) Uani 1 1 d . . .
C24 C 1.0082(8) 1.0319(6) 0.7768(5) 0.0319(18) Uani 1 1 d . . .
C25 C 1.0972(7) 1.0338(6) 0.7230(4) 0.0275(17) Uani 1 1 d . . .
H25 H 1.0989 0.9679 0.6796 0.033 Uiso 1 1 calc R . .
C26 C 1.1854(8) 1.1339(6) 0.7329(5) 0.0309(18) Uani 1 1 d . . .
H26 H 1.2485 1.1347 0.6972 0.037 Uiso 1 1 calc R . .
C27 C 1.1792(8) 1.2342(6) 0.7970(5) 0.0348(19) Uani 1 1 d . . .
C28 C 1.0798(8) 1.2338(6) 0.8467(5) 0.041(2) Uani 1 1 d . . .
H28 H 1.0687 1.3018 0.8851 0.049 Uiso 1 1 calc R . .
C29 C 0.9965(8) 1.1350(6) 0.8409(5) 0.0365(19) Uani 1 1 d . . .
H29 H 0.9345 1.1345 0.8772 0.044 Uiso 1 1 calc R . .
C30 C 1.4023(10) 1.3432(6) 0.7795(5) 0.037(2) Uani 1 1 d . . .
C31 C 1.3844(10) 1.3423(6) 0.6946(6) 0.046(2) Uani 1 1 d . . .
H31 H 1.2861 1.3306 0.6563 0.055 Uiso 1 1 calc R . .
C32 C 1.5153(11) 1.3591(6) 0.6702(5) 0.043(2) Uani 1 1 d . . .
H32 H 1.5044 1.3607 0.6148 0.052 Uiso 1 1 calc R . .
C33 C 1.6625(9) 1.3738(6) 0.7243(6) 0.041(2) Uani 1 1 d . . .
C34 C 1.6810(10) 1.3745(6) 0.8061(5) 0.043(2) Uani 1 1 d . . .
H34 H 1.7799 1.3846 0.8434 0.052 Uiso 1 1 calc R . .
C35 C 1.5503(9) 1.3600(6) 0.8330(5) 0.042(2) Uani 1 1 d . . .
H35 H 1.5631 1.3618 0.8893 0.050 Uiso 1 1 calc R . .
C36 C 1.8059(11) 1.3922(7) 0.6948(6) 0.069(3) Uani 1 1 d . . .
H36A H 1.8460 1.3215 0.6774 0.103 Uiso 1 1 calc R . .
H36B H 1.8840 1.4461 0.7411 0.103 Uiso 1 1 calc R . .
H36C H 1.7783 1.4206 0.6473 0.103 Uiso 1 1 calc R . .
F1 F 0.0186(6) 0.5867(5) 0.8817(4) 0.096(2) Uani 1 1 d . . .
F2 F 0.2377(6) 0.5772(4) 0.8385(3) 0.0637(15) Uani 1 1 d . . .
F3 F 0.2274(7) 0.5320(4) 0.9548(3) 0.0758(17) Uani 1 1 d . . .
F4 F 0.1555(6) 0.7005(4) 1.0121(3) 0.0643(15) Uani 1 1 d . . .
F5 F 0.1621(7) 0.7461(4) 0.8936(4) 0.0783(17) Uani 1 1 d . . .
F6 F 0.3707(5) 0.6918(5) 0.9676(3) 0.0739(17) Uani 1 1 d . . .
P1 P 0.1952(3) 0.64055(18) 0.92461(14) 0.0418(6) Uani 1 1 d . . .

loop_
_atom_site_aniso_label
_atom_site_aniso_U_11
_atom_site_aniso_U_22
_atom_site_aniso_U_33
_atom_site_aniso_U_23
_atom_site_aniso_U_13
_atom_site_aniso_U_12
Rh1 0.0306(3) 0.0248(3) 0.0264(3) 0.0060(3) 0.0127(3) 0.0038(2)
Cl1 0.0303(10) 0.0267(9) 0.0281(11) 0.0005(8) 0.0075(8) -0.0016(8)
N1 0.030(3) 0.026(3) 0.030(4) 0.006(3) 0.016(3) 0.004(3)
N2 0.021(3) 0.028(3) 0.027(4) 0.006(3) 0.007(3) -0.002(3)
N3 0.037(4) 0.031(3) 0.030(4) 0.009(3) 0.018(3) 0.007(3)
N4 0.026(3) 0.030(3) 0.026(3) 0.009(3) 0.012(3) 0.002(3)
N5 0.031(4) 0.022(3) 0.034(4) 0.005(3) 0.015(3) 0.008(3)
N6 0.035(4) 0.035(3) 0.026(4) 0.009(3) 0.013(3) 0.006(3)
N7 0.035(4) 0.025(3) 0.028(4) 0.009(3) 0.008(3) 0.011(3)
N8 0.052(5) 0.021(3) 0.089(6) -0.001(4) 0.040(4) 0.005(3)
C1 0.046(5) 0.072(6) 0.043(6) 0.008(5) 0.022(5) 0.025(5)
C2 0.032(4) 0.047(5) 0.026(4) 0.007(4) 0.011(4) 0.017(4)
C3 0.038(5) 0.030(4) 0.034(5) -0.002(4) 0.006(4) 0.011(4)
C4 0.031(4) 0.028(4) 0.040(5) 0.006(4) 0.012(4) 0.010(3)
C5 0.026(4) 0.029(4) 0.033(5) 0.012(4) 0.008(3) 0.009(3)
C6 0.031(4) 0.026(4) 0.028(4) 0.005(3) 0.014(3) 0.009(3)
C7 0.030(4) 0.041(5) 0.043(5) 0.019(4) 0.013(4) 0.012(4)
C8 0.027(4) 0.031(4) 0.035(5) 0.012(4) 0.003(4) 0.005(3)
C9 0.030(4) 0.033(4) 0.044(5) 0.015(4) 0.005(4) 0.006(3)
C10 0.040(5) 0.031(4) 0.039(5) 0.013(4) 0.001(4) -0.002(4)
C11 0.039(5) 0.040(5) 0.039(5) 0.022(4) 0.012(4) -0.002(4)
C12 0.029(4) 0.036(4) 0.037(5) 0.015(4) 0.013(4) -0.002(3)
C13 0.028(4) 0.027(4) 0.030(4) 0.012(4) 0.009(3) 0.006(3)
C14 0.027(4) 0.024(4) 0.028(4) 0.003(3) 0.009(3) -0.001(3)
C15 0.035(4) 0.030(4) 0.037(5) 0.004(4) 0.020(4) 0.002(3)
C16 0.035(5) 0.033(4) 0.045(5) 0.006(4) 0.018(4) 0.012(4)
C17 0.042(5) 0.030(4) 0.053(6) 0.009(4) 0.010(4) 0.010(4)
C18 0.038(5) 0.028(4) 0.032(5) 0.007(4) 0.016(4) 0.006(3)
C19 0.042(5) 0.024(4) 0.047(5) 0.013(4) 0.020(4) 0.004(3)
C20 0.064(6) 0.037(5) 0.051(6) 0.024(5) 0.040(5) 0.012(4)
C21 0.060(6) 0.045(5) 0.041(5) 0.021(5) 0.029(5) 0.012(4)
C22 0.050(5) 0.055(5) 0.025(5) 0.009(4) 0.021(4) 0.011(4)
C23 0.031(4) 0.033(4) 0.035(5) 0.011(4) 0.014(4) 0.010(3)
C24 0.025(4) 0.024(4) 0.040(5) 0.005(4) 0.005(4) 0.000(3)
C25 0.025(4) 0.029(4) 0.026(4) 0.005(3) 0.008(3) 0.004(3)
C26 0.026(4) 0.030(4) 0.037(5) 0.007(4) 0.013(4) 0.006(3)
C27 0.033(4) 0.024(4) 0.044(5) 0.002(4) 0.017(4) 0.005(3)
C28 0.030(4) 0.024(4) 0.052(6) -0.005(4) 0.004(4) 0.001(3)
C29 0.035(4) 0.030(4) 0.035(5) -0.004(4) 0.011(4) 0.002(3)
C30 0.058(6) 0.019(4) 0.039(5) 0.010(4) 0.024(4) 0.002(4)
C31 0.044(5) 0.017(4) 0.060(6) 0.001(4) 0.000(5) 0.006(3)
C32 0.072(7) 0.027(4) 0.033(5) 0.007(4) 0.025(5) 0.003(4)
C33 0.039(5) 0.026(4) 0.051(6) -0.002(4) 0.021(4) -0.005(4)
C34 0.046(5) 0.044(5) 0.042(5) 0.017(5) 0.012(4) 0.001(4)
C35 0.050(5) 0.040(5) 0.036(5) 0.018(4) 0.008(4) 0.002(4)
C36 0.090(8) 0.047(5) 0.072(7) 0.004(5) 0.052(6) -0.012(5)
F1 0.062(4) 0.100(5) 0.090(5) 0.002(4) -0.001(3) -0.012(3)
F2 0.097(4) 0.052(3) 0.044(3) 0.009(3) 0.027(3) 0.031(3)
F3 0.139(5) 0.042(3) 0.046(3) 0.014(3) 0.025(3) 0.019(3)
F4 0.081(4) 0.065(3) 0.046(3) 0.000(3) 0.037(3) 0.012(3)
F5 0.131(5) 0.053(3) 0.069(4) 0.025(3) 0.046(4) 0.038(3)
F6 0.051(3) 0.093(4) 0.060(4) 0.001(3) 0.019(3) -0.009(3)
P1 0.0526(15) 0.0352(12) 0.0327(13) 0.0044(11) 0.0117(11) 0.0053(11)

loop_
_atom_type_symbol
_atom_type_description
_atom_type_scat_dispersion_real
_atom_type_scat_dispersion_imag
_atom_type_scat_source
C C 0.0033 0.0016 'International Tables Vol C Tables 4.2.6.8 and 6.1.1.4'
H H 0.0000 0.0000 'International Tables Vol C Tables 4.2.6.8 and 6.1.1.4'
N N 0.0061 0.0033 'International Tables Vol C Tables 4.2.6.8 and 6.1.1.4'
F F 0.0171 0.0103 'International Tables Vol C Tables 4.2.6.8 and 6.1.1.4'
P P 0.1023 0.0942 'International Tables Vol C Tables 4.2.6.8 and 6.1.1.4'
Cl Cl 0.1484 0.1585 'International Tables Vol C Tables 4.2.6.8 and 6.1.1.4'
Rh Rh -1.1178 0.9187 'International Tables Vol C Tables 4.2.6.8 and 6.1.1.4'

loop_
_geom_angle_atom_site_label_1
_geom_angle_atom_site_label_2
_geom_angle_atom_site_label_3
_geom_angle
_geom_angle_site_symmetry_1
_geom_angle_site_symmetry_3
_geom_angle_publ_flag
N2 Rh1 N1 82.0(2) . . ?
N2 Rh1 N4 79.4(2) . . ?
N1 Rh1 N4 161.2(2) . . ?
N2 Rh1 N5 178.2(2) . . ?
N1 Rh1 N5 98.1(2) . . ?
N4 Rh1 N5 100.5(2) . . ?
N2 Rh1 N7 101.0(2) . . ?
N1 Rh1 N7 83.0(2) . . ?
N4 Rh1 N7 98.4(2) . . ?
N5 Rh1 N7 77.3(2) . . ?
N2 Rh1 Cl1 88.00(16) . . ?
N1 Rh1 Cl1 92.82(16) . . ?
N4 Rh1 Cl1 88.64(16) . . ?
N5 Rh1 Cl1 93.79(17) . . ?
N7 Rh1 Cl1 169.43(17) . . ?
C8 N1 C5 125.4(6) . . ?
C8 N1 Rh1 109.4(4) . . ?
C5 N1 Rh1 123.1(5) . . ?
N3 N2 C13 124.1(6) . . ?
N3 N2 Rh1 120.2(4) . . ?
C13 N2 Rh1 115.7(5) . . ?
N2 N3 C14 111.3(6) . . ?
C18 N4 C14 119.4(6) . . ?
C18 N4 Rh1 131.9(5) . . ?
C14 N4 Rh1 108.6(4) . . ?
C19 N5 C23 116.0(7) . . ?
C19 N5 Rh1 130.7(5) . . ?
C23 N5 Rh1 112.9(5) . . ?
N7 N6 C23 114.7(6) . . ?
N6 N7 C24 115.0(6) . . ?
N6 N7 Rh1 117.6(5) . . ?
C24 N7 Rh1 126.0(5) . . ?
C27 N8 C30 125.7(6) . . ?
C7 C2 C3 117.9(7) . . ?
C7 C2 C1 121.8(8) . . ?
C3 C2 C1 120.3(7) . . ?
C4 C3 C2 121.4(7) . . ?
C3 C4 C5 120.3(7) . . ?
C4 C5 C6 119.2(7) . . ?
C4 C5 N1 122.9(6) . . ?
C6 C5 N1 117.3(6) . . ?
C7 C6 C5 120.5(7) . . ?
C2 C7 C6 120.8(7) . . ?
N1 C8 C13 117.9(6) . . ?
N1 C8 C9 125.1(7) . . ?
C13 C8 C9 116.9(7) . . ?
C10 C9 C8 119.7(7) . . ?
C9 C10 C11 123.2(7) . . ?
C12 C11 C10 119.0(7) . . ?
C11 C12 C13 118.9(7) . . ?
N2 C13 C8 113.9(6) . . ?
N2 C13 C12 123.8(6) . . ?
C8 C13 C12 122.2(6) . . ?
N3 C14 N4 119.8(6) . . ?
N3 C14 C15 120.5(7) . . ?
N4 C14 C15 119.6(7) . . ?
C16 C15 C14 119.9(7) . . ?
C15 C16 C17 119.8(7) . . ?
C18 C17 C16 118.5(7) . . ?
N4 C18 C17 122.8(7) . . ?
N5 C19 C20 123.5(8) . . ?
C21 C20 C19 119.9(8) . . ?
C20 C21 C22 119.0(8) . . ?
C23 C22 C21 117.9(8) . . ?
N5 C23 C22 123.5(7) . . ?
N5 C23 N6 117.3(7) . . ?
C22 C23 N6 119.2(7) . . ?
C25 C24 N7 121.5(6) . . ?
C25 C24 C29 120.6(7) . . ?
N7 C24 C29 117.9(6) . . ?
C24 C25 C26 120.1(7) . . ?
C25 C26 C27 119.9(7) . . ?
N8 C27 C28 118.8(7) . . ?
N8 C27 C26 121.4(7) . . ?
C28 C27 C26 119.8(7) . . ?
C29 C28 C27 121.4(7) . . ?
C28 C29 C24 117.9(7) . . ?
C35 C30 C31 118.3(7) . . ?
C35 C30 N8 120.3(8) . . ?
C31 C30 N8 121.3(8) . . ?
C32 C31 C30 118.2(8) . . ?
C31 C32 C33 122.6(8) . . ?
C34 C33 C32 119.6(8) . . ?
C34 C33 C36 119.2(8) . . ?
C32 C33 C36 121.2(9) . . ?
C33 C34 C35 118.9(8) . . ?
C30 C35 C34 122.3(8) . . ?
F6 P1 F5 90.7(3) . . ?
F6 P1 F1 178.9(4) . . ?
F5 P1 F1 90.4(4) . . ?
F6 P1 F4 90.2(3) . . ?
F5 P1 F4 91.6(3) . . ?
F1 P1 F4 89.8(3) . . ?
F6 P1 F2 89.2(3) . . ?
F5 P1 F2 90.4(3) . . ?
F1 P1 F2 90.7(3) . . ?
F4 P1 F2 177.9(3) . . ?
F6 P1 F3 89.9(3) . . ?
F5 P1 F3 179.2(3) . . ?
F1 P1 F3 89.0(3) . . ?
F4 P1 F3 89.0(3) . . ?
F2 P1 F3 89.0(3) . . ?

loop_
_geom_bond_atom_site_label_1
_geom_bond_atom_site_label_2
_geom_bond_distance
_geom_bond_site_symmetry_2
_geom_bond_publ_flag
Rh1 N2 1.937(6) . ?
Rh1 N1 2.042(5) . ?
Rh1 N4 2.048(5) . ?
Rh1 N5 2.055(6) . ?
Rh1 N7 2.056(6) . ?
Rh1 Cl1 2.3427(18) . ?
N1 C8 1.359(9) . ?
N1 C5 1.415(8) . ?
N2 N3 1.313(7) . ?
N2 C13 1.351(8) . ?
N3 C14 1.378(9) . ?
N4 C18 1.341(8) . ?
N4 C14 1.391(8) . ?
N5 C19 1.343(8) . ?
N5 C23 1.360(9) . ?
N6 N7 1.278(8) . ?
N6 C23 1.408(9) . ?
N7 C24 1.427(8) . ?
N8 C27 1.364(9) . ?
N8 C30 1.436(9) . ?
C1 C2 1.470(10) . ?
C2 C7 1.389(10) . ?
C2 C3 1.418(10) . ?
C3 C4 1.376(10) . ?
C4 C5 1.386(9) . ?
C5 C6 1.405(9) . ?
C6 C7 1.391(9) . ?
C8 C13 1.421(9) . ?
C8 C9 1.438(9) . ?
C9 C10 1.340(10) . ?
C10 C11 1.443(10) . ?
C11 C12 1.356(9) . ?
C12 C13 1.427(9) . ?
C14 C15 1.398(9) . ?
C15 C16 1.376(10) . ?
C16 C17 1.401(11) . ?
C17 C18 1.374(9) . ?
C19 C20 1.358(10) . ?
C20 C21 1.349(10) . ?
C21 C22 1.398(10) . ?
C22 C23 1.365(10) . ?
C24 C25 1.361(9) . ?
C24 C29 1.444(9) . ?
C25 C26 1.386(9) . ?
C26 C27 1.405(9) . ?
C27 C28 1.376(10) . ?
C28 C29 1.372(10) . ?
C30 C35 1.373(10) . ?
C30 C31 1.410(11) . ?
C31 C32 1.366(11) . ?
C32 C33 1.374(11) . ?
C33 C34 1.358(11) . ?
C33 C36 1.524(10) . ?
C34 C35 1.383(10) . ?
F1 P1 1.584(6) . ?
F2 P1 1.592(5) . ?
F3 P1 1.601(5) . ?
F4 P1 1.590(5) . ?
F5 P1 1.574(5) . ?
F6 P1 1.569(5) . ?
